data_7010005
loop_
_publ_author_name
'Zhixuan (Jack) Chen'
'Natasha Karasek'
'Donald C. Craig'
'Stephen B. Colbran'

_publ_section_title
;
 Copper(II/I) complexes of a bulky tris(pyrazolylmethyl)amine ligand
;
_journal_issue 19
_journal_name_full 'J. Chem. Soc., Dalton Trans.'
_journal_page_first 3445
_journal_page_last 3452
_journal_paper_doi 10.1039/b005081o
_journal_year 2000
_chemical_formula_sum 'C36 H39 Cl Cu F6 N7 O3 Sb'
_chemical_formula_weight 952.5
_space_group_IT_number 2
_symmetry_cell_setting triclinic
_symmetry_space_group_name_Hall '-P 1'
_symmetry_space_group_name_H-M 'P -1'
_atom_type_scat_source 'International Tables for X-ray Crystallography, Vol. IV'
_audit_creation_method 'RAELSPUB and manual entry'
_cell_angle_alpha 89.76(3)
_cell_angle_beta 87.17(3)
_cell_angle_gamma 83.56(3)
_cell_formula_units_Z 2
_cell_length_a 11.771(6)
_cell_length_b 12.059(6)
_cell_length_c 13.525(8)
_cell_measurement_reflns_used 10
_cell_measurement_temperature 294
_cell_measurement_theta_max 11
_cell_measurement_theta_min 10
_cell_volume 1905.4(18)
_diffrn_measurement_device_type 'Nonius CAD-4'
_diffrn_measurement_method \w--2\q
_diffrn_radiation_type 'Mo K\a'
_diffrn_radiation_wavelength 0.71073
_diffrn_reflns_av_R_equivalents 0.011
_diffrn_reflns_limit_h_max 14
_diffrn_reflns_limit_h_min -14
_diffrn_reflns_limit_k_max 14
_diffrn_reflns_limit_k_min 0
_diffrn_reflns_limit_l_max 16
_diffrn_reflns_limit_l_min -16
_diffrn_reflns_number 7034
_diffrn_reflns_theta_max 25
_diffrn_standards_decay_% 0
_diffrn_standards_interval_time 30min
_diffrn_standards_number 1
_exptl_absorpt_coefficient_mu 1.416
_exptl_absorpt_correction_T_max 0.89
_exptl_absorpt_correction_T_min 0.78
_exptl_absorpt_correction_type analytical
_exptl_absorpt_process_details '(DeMeulenaer & Tompa, 1965)'
_exptl_crystal_density_diffrn 1.66
_exptl_crystal_density_method 'not measured'
_exptl_crystal_description plate
_exptl_crystal_F_000 958.0
_exptl_crystal_size_max 0.25
_exptl_crystal_size_mid 0.18
_exptl_crystal_size_min 0.09
_refine_diff_density_max 0.82
_refine_diff_density_min -0.91
_refine_ls_extinction_method none
_refine_ls_goodness_of_fit_ref 1.75
_refine_ls_hydrogen_treatment noref
_refine_ls_number_parameters 455
_refine_ls_number_reflns 5067
_refine_ls_R_factor_gt 0.037
_refine_ls_shift/su_max 0.009
_refine_ls_structure_factor_coef F
_refine_ls_weighting_details 'w = 1/[\s^2^(F) + 0.0016F^2^]'
_refine_ls_weighting_scheme calc
_refine_ls_wR_factor_ref 0.051
_reflns_number_gt 5067
_reflns_number_total 6686
_reflns_threshold_expression I>3\s(I)
_cod_data_source_file b005081o.txt
_cod_data_source_block COMPOUND2
_cod_original_cell_volume 1905(2)
_cod_original_formula_sum 'C36 H39 Cl1 Cu1 F6 N7 O3 Sb1'
_cod_database_code 7010005

loop_
_symmetry_equiv_pos_site_id
_symmetry_equiv_pos_as_xyz
1 x,y,z
2 -x,-y,-z

loop_
_atom_site_label
_atom_site_fract_x
_atom_site_fract_y
_atom_site_fract_z
_atom_site_U_iso_or_equiv
_atom_site_adp_type
_atom_site_type_symbol
Cu 0.21416(4) 0.32021(4) 0.52187(3) 0.0356(1) Uani Cu
Cl 0.1719(1) 0.4697(1) 0.4312(1) 0.0586(3) Uani Cl
O1 0.6385(3) 0.2405(3) 0.1222(3) 0.078(1) Uani O
O2 -0.0483(3) 0.0802(3) 0.1258(3) 0.080(1) Uani O
O3 0.3381(3) -0.0701(3) 0.1466(2) 0.074(1) Uani O
N1 0.3744(3) 0.3641(3) 0.5482(2) 0.0398(7) Uani N
N2 0.3791(3) 0.3963(3) 0.6446(2) 0.0429(8) Uani N
N3 0.0455(3) 0.2937(3) 0.5497(2) 0.0413(8) Uani N
N4 0.0117(3) 0.3179(3) 0.6452(2) 0.0425(8) Uani N
N5 0.2645(3) 0.1666(2) 0.5776(2) 0.0360(7) Uani N
N6 0.2767(3) 0.1645(3) 0.6766(2) 0.0380(7) Uani N
N7 0.1926(3) 0.3556(3) 0.6888(2) 0.0387(7) Uani N
C1 0.2715(4) 0.4391(3) 0.6975(3) 0.047(1) Uani C
C2 0.4872(4) 0.4042(3) 0.6694(3) 0.048(1) Uani C
C3 0.5551(3) 0.3762(3) 0.5875(3) 0.049(1) Uani C
C4 0.4837(3) 0.3511(3) 0.5124(3) 0.0395(9) Uani C
C5 0.5193(3) 0.3173(3) 0.4109(3) 0.0422(9) Uani C
C6 0.6359(3) 0.2988(4) 0.3824(4) 0.052(1) Uani C
C7 0.6724(4) 0.2739(4) 0.2872(4) 0.057(1) Uani C
C8 0.5947(4) 0.2642(4) 0.2157(4) 0.058(1) Uani C
C9 0.4779(4) 0.2803(4) 0.2414(3) 0.062(1) Uani C
C10 0.4418(4) 0.3068(4) 0.3379(3) 0.056(1) Uani C
C11 0.5183(4) 0.4320(4) 0.7709(4) 0.065(1) Uani C
C12 0.5681(6) 0.2674(6) 0.0421(5) 0.111(3) Uani C
C13 0.0711(3) 0.3974(3) 0.6974(3) 0.046(1) Uani C
C14 -0.0836(4) 0.2707(4) 0.6734(3) 0.050(1) Uani C
C15 -0.1105(4) 0.2123(4) 0.5926(3) 0.052(1) Uani C
C16 -0.0305(3) 0.2287(3) 0.5169(3) 0.0422(9) Uani C
C17 -0.0291(3) 0.1904(3) 0.4148(3) 0.0427(9) Uani C
C18 -0.0019(3) 0.2595(4) 0.3359(3) 0.047(1) Uani C
C19 -0.0083(4) 0.2252(4) 0.2387(3) 0.053(1) Uani C
C20 -0.0396(4) 0.1208(4) 0.2192(4) 0.056(1) Uani C
C21 -0.0651(4) 0.0510(4) 0.2965(4) 0.061(1) Uani C
C22 -0.0601(4) 0.0859(4) 0.3929(3) 0.052(1) Uani C
C23 -0.1413(4) 0.2862(5) 0.7732(4) 0.075(2) Uani C
C24 -0.0410(6) 0.1539(6) 0.0454(4) 0.101(2) Uani C
C25 0.2231(4) 0.2530(3) 0.7430(3) 0.046(1) Uani C
C26 0.3301(4) 0.0666(3) 0.7061(3) 0.049(1) Uani C
C27 0.3541(4) 0.0031(3) 0.6233(3) 0.050(1) Uani C
C28 0.3129(3) 0.0672(3) 0.5438(3) 0.0360(8) Uani C
C29 0.3176(3) 0.0357(3) 0.4392(3) 0.0376(9) Uani C
C30 0.3772(4) -0.0663(3) 0.4081(3) 0.047(1) Uani C
C31 0.3825(4) -0.0976(4) 0.3118(3) 0.052(1) Uani C
C32 0.3282(4) -0.0302(4) 0.2412(3) 0.051(1) Uani C
C33 0.2684(4) 0.0704(4) 0.2692(3) 0.054(1) Uani C
C34 0.2633(4) 0.1015(3) 0.3676(3) 0.048(1) Uani C
C35 0.3499(5) 0.0411(4) 0.8116(4) 0.076(2) Uani C
C36 0.2840(7) -0.0050(5) 0.0733(4) 0.113(3) Uani C
Sb 0.2086(1) 0.4115(1) 0.0183(1) 0.0628(7) Uani Sb
F1 0.1118(2) 0.3391(2) -0.0555(2) 0.110(1) Uani F
F2 0.3315(1) 0.3537(2) -0.0627(1) 0.122(1) Uani F
F3 0.2301(2) 0.2886(2) 0.0997(2) 0.118(2) Uani F
F4 0.3055(2) 0.4840(2) 0.0922(2) 0.1352(6) Uani F
F5 0.0858(2) 0.4694(2) 0.0994(1) 0.118(1) Uani F
F6 0.1872(2) 0.5345(2) -0.0631(2) 0.157(2) Uani F
H1C1 0.2851 0.4517 0.7688 0.047 Uani H
H2C1 0.2394 0.5109 0.6671 0.047 Uani H
HC3 0.6404 0.3739 0.5815 0.049 Uani H
HC6 0.6938 0.3041 0.4333 0.052 Uani H
HC7 0.7562 0.2625 0.2690 0.057 Uani H
HC9 0.4206 0.2727 0.1903 0.062 Uani H
HC10 0.3579 0.3187 0.3559 0.056 Uani H
H1C11 0.6030 0.4332 0.7719 0.065 Uani H
H2C11 0.4787 0.5069 0.7905 0.065 Uani H
H3C11 0.4940 0.3744 0.8184 0.065 Uani H
H1C12 0.6117 0.2453 -0.0214 0.111 Uani H
H2C12 0.4989 0.2265 0.0492 0.111 Uani H
H3C12 0.5439 0.3496 0.0418 0.111 Uani H
H1C13 0.0580 0.4729 0.6664 0.046 Uani H
H2C13 0.0437 0.4021 0.7686 0.046 Uani H
HC15 -0.1759 0.1664 0.5890 0.052 Uani H
HC18 0.0224 0.3346 0.3496 0.047 Uani H
HC19 0.0098 0.2760 0.1829 0.053 Uani H
HC21 -0.0871 -0.0249 0.2825 0.061 Uani H
HC22 -0.0793 0.0349 0.4483 0.052 Uani H
H1C23 -0.2097 0.2439 0.7775 0.075 Uani H
H2C23 -0.0869 0.2579 0.8244 0.075 Uani H
H3C23 -0.1662 0.3674 0.7848 0.075 Uani H
H1C24 -0.0487 0.1130 -0.0177 0.101 Uani H
H2C24 -0.1038 0.2167 0.0530 0.101 Uani H
H3C24 0.0347 0.1842 0.0437 0.101 Uani H
H1C25 0.1523 0.2282 0.7759 0.046 Uani H
H2C25 0.2779 0.2675 0.7943 0.046 Uani H
HC27 0.3937 -0.0747 0.6199 0.050 Uani H
HC30 0.4164 -0.1168 0.4579 0.047 Uani H
HC31 0.4263 -0.1704 0.2913 0.052 Uani H
HC33 0.2293 0.1202 0.2190 0.054 Uani H
HC34 0.2188 0.1740 0.3879 0.048 Uani H
H1C35 0.3907 -0.0358 0.8172 0.076 Uani H
H2C35 0.3976 0.0964 0.8386 0.076 Uani H
H3C35 0.2747 0.0456 0.8500 0.076 Uani H
H1C36 0.2983 -0.0441 0.0080 0.113 Uani H
H2C36 0.1998 0.0070 0.0899 0.113 Uani H
H3C36 0.3153 0.0687 0.0693 0.113 Uani H

loop_
_atom_site_aniso_label
_atom_site_aniso_U_11
_atom_site_aniso_U_22
_atom_site_aniso_U_33
_atom_site_aniso_U_12
_atom_site_aniso_U_13
_atom_site_aniso_U_23
_atom_site_aniso_type_symbol
Cu 0.0351(3) 0.0326(3) 0.0393(3) -0.0025(2) -0.0064(2) 0.0010(2) Cu
Cl 0.0475(6) 0.0473(6) 0.0820(8) -0.0049(5) -0.0151(6) 0.0243(6) Cl
O1 0.083(2) 0.082(3) 0.062(2) 0.018(2) 0.019(2) 0.002(2) O
O2 0.100(3) 0.084(3) 0.059(2) -0.021(2) -0.009(2) -0.021(2) O
O3 0.108(3) 0.064(2) 0.045(2) 0.004(2) 0.002(2) -0.013(2) O
N1 0.039(2) 0.039(2) 0.042(2) -0.005(1) -0.007(1) -0.001(2) N
N2 0.041(2) 0.040(2) 0.048(2) -0.007(2) -0.010(2) -0.004(2) N
N3 0.038(2) 0.042(2) 0.043(2) -0.003(2) -0.003(1) 0.000(2) N
N4 0.040(2) 0.045(2) 0.042(2) -0.004(2) 0.000(2) -0.004(2) N
N5 0.040(2) 0.034(2) 0.034(2) -0.003(1) -0.005(1) -0.003(1) N
N6 0.048(2) 0.033(2) 0.033(2) -0.002(2) -0.006(1) 0.001(1) N
N7 0.038(2) 0.035(2) 0.043(2) -0.002(1) -0.005(1) -0.006(1) N
C1 0.049(2) 0.042(2) 0.050(3) -0.006(2) -0.003(2) -0.012(2) C
C2 0.050(3) 0.036(2) 0.062(3) -0.008(2) -0.020(2) 0.002(2) C
C3 0.041(2) 0.041(2) 0.066(3) -0.006(2) -0.014(2) 0.005(2) C
C4 0.038(2) 0.027(2) 0.054(2) -0.003(2) -0.010(2) 0.007(2) C
C5 0.041(2) 0.032(2) 0.053(3) -0.001(2) -0.002(2) 0.006(2) C
C6 0.039(2) 0.043(2) 0.072(3) 0.001(2) -0.004(2) 0.009(2) C
C7 0.044(3) 0.052(3) 0.072(3) 0.004(2) 0.010(2) 0.005(2) C
C8 0.062(3) 0.045(3) 0.064(3) 0.002(2) 0.011(2) 0.007(2) C
C9 0.056(3) 0.078(3) 0.051(3) 0.001(3) -0.006(2) -0.001(3) C
C10 0.045(2) 0.066(3) 0.057(3) -0.003(2) 0.000(2) -0.002(2) C
C11 0.066(3) 0.069(3) 0.063(3) -0.014(3) -0.022(3) -0.012(3) C
C12 0.132(6) 0.129(6) 0.062(4) 0.032(5) 0.005(4) -0.009(4) C
C13 0.045(2) 0.044(2) 0.049(3) 0.000(2) -0.002(2) -0.010(2) C
C14 0.042(2) 0.052(3) 0.055(3) -0.006(2) 0.004(2) 0.001(2) C
C15 0.047(3) 0.053(3) 0.058(3) -0.012(2) -0.001(2) 0.000(2) C
C16 0.034(2) 0.039(2) 0.055(3) -0.005(2) -0.008(2) 0.003(2) C
C17 0.035(2) 0.045(2) 0.050(2) -0.006(2) -0.007(2) -0.004(2) C
C18 0.042(2) 0.047(2) 0.054(3) -0.008(2) -0.007(2) -0.003(2) C
C19 0.049(3) 0.060(3) 0.051(3) -0.009(2) -0.005(2) 0.001(2) C
C20 0.048(3) 0.068(3) 0.054(3) -0.009(2) -0.005(2) -0.012(2) C
C21 0.060(3) 0.055(3) 0.069(3) -0.013(2) -0.012(2) -0.013(3) C
C22 0.053(3) 0.048(3) 0.058(3) -0.013(2) -0.009(2) -0.001(2) C
C23 0.070(3) 0.094(4) 0.063(3) -0.026(3) 0.016(3) -0.008(3) C
C24 0.140(6) 0.118(6) 0.052(3) -0.033(5) -0.012(4) -0.009(4) C
C25 0.059(3) 0.041(2) 0.038(2) 0.000(2) -0.004(2) 0.000(2) C
C26 0.063(3) 0.038(2) 0.044(2) -0.003(2) -0.008(2) 0.007(2) C
C27 0.067(3) 0.037(2) 0.046(2) 0.001(2) -0.005(2) 0.005(2) C
C28 0.036(2) 0.032(2) 0.042(2) -0.008(2) -0.002(2) 0.001(2) C
C29 0.034(2) 0.034(2) 0.045(2) -0.007(2) -0.001(2) -0.002(2) C
C30 0.053(3) 0.038(2) 0.048(3) 0.003(2) -0.001(2) -0.001(2) C
C31 0.061(3) 0.040(2) 0.052(3) 0.005(2) 0.009(2) -0.002(2) C
C32 0.061(3) 0.051(3) 0.041(2) -0.008(2) 0.006(2) -0.008(2) C
C33 0.063(3) 0.051(3) 0.045(3) 0.006(2) -0.011(2) -0.002(2) C
C34 0.056(3) 0.041(2) 0.045(2) 0.008(2) -0.009(2) -0.006(2) C
C35 0.122(5) 0.056(3) 0.045(3) 0.011(3) -0.013(3) 0.007(2) C
C36 0.199(8) 0.086(4) 0.044(3) 0.027(5) -0.017(4) -0.012(3) C
Sb 0.0649(5) 0.074(2) 0.0505(7) -0.0089(2) -0.0098(2) -0.0104(2) Sb
F1 0.0933(9) 0.154(2) 0.088(1) -0.029(1) -0.0259(9) -0.046(1) F
F2 0.0783(9) 0.207(3) 0.075(2) 0.006(1) 0.0067(8) -0.030(1) F
F3 0.118(2) 0.120(2) 0.116(2) -0.005(1) -0.021(1) 0.044(1) F
F4 0.117(1) 0.161(2) 0.139(2) -0.053(2) -0.032(1) -0.057(2) F
F5 0.0899(8) 0.166(2) 0.090(2) 0.022(1) -0.0012(9) -0.050(1) F
F6 0.161(3) 0.135(2) 0.177(3) -0.019(1) -0.025(2) 0.079(2) F

loop_
_geom_angle_atom_site_label_1
_geom_angle_atom_site_label_2
_geom_angle_atom_site_label_3
_geom_angle
_geom_angle_site_symmetry_1
_geom_angle_site_symmetry_2
_geom_angle_site_symmetry_3
_geom_angle_publ_flag
Cl Cu N1 92.5(1) 1_555 1_555 1_555 no
Cl Cu N3 94.0(1) 1_555 1_555 1_555 no
Cl Cu N5 167.8(1) 1_555 1_555 1_555 no
Cl Cu N7 113.0(1) 1_555 1_555 1_555 no
N1 Cu N3 158.7(1) 1_555 1_555 1_555 no
N1 Cu N5 88.3(1) 1_555 1_555 1_555 no
N1 Cu N7 79.8(1) 1_555 1_555 1_555 no
N3 Cu N5 89.7(1) 1_555 1_555 1_555 no
N3 Cu N7 79.0(1) 1_555 1_555 1_555 no
N5 Cu N7 79.1(1) 1_555 1_555 1_555 no
C8 O1 C12 118.6(4) 1_555 1_555 1_555 no
C20 O2 C24 118.3(4) 1_555 1_555 1_555 no
C32 O3 C36 118.1(4) 1_555 1_555 1_555 no
Cu N1 N2 110.4(2) 1_555 1_555 1_555 no
Cu N1 C4 142.2(3) 1_555 1_555 1_555 no
N2 N1 C4 105.3(3) 1_555 1_555 1_555 no
N1 N2 C1 117.8(3) 1_555 1_555 1_555 no
N1 N2 C2 111.8(3) 1_555 1_555 1_555 no
C1 N2 C2 128.9(4) 1_555 1_555 1_555 no
Cu N3 N4 110.9(2) 1_555 1_555 1_555 no
Cu N3 C16 138.9(3) 1_555 1_555 1_555 no
N4 N3 C16 105.6(3) 1_555 1_555 1_555 no
N3 N4 C13 118.2(3) 1_555 1_555 1_555 no
N3 N4 C14 111.8(3) 1_555 1_555 1_555 no
C13 N4 C14 129.6(3) 1_555 1_555 1_555 no
Cu N5 N6 114.5(2) 1_555 1_555 1_555 no
Cu N5 C28 137.9(3) 1_555 1_555 1_555 no
N6 N5 C28 105.8(3) 1_555 1_555 1_555 no
N5 N6 C25 122.8(3) 1_555 1_555 1_555 no
N5 N6 C26 111.7(3) 1_555 1_555 1_555 no
C25 N6 C26 125.0(3) 1_555 1_555 1_555 no
Cu N7 C1 100.1(2) 1_555 1_555 1_555 no
Cu N7 C13 100.3(2) 1_555 1_555 1_555 no
Cu N7 C25 109.4(2) 1_555 1_555 1_555 no
C1 N7 C13 115.6(3) 1_555 1_555 1_555 no
C1 N7 C25 114.5(3) 1_555 1_555 1_555 no
C13 N7 C25 114.6(3) 1_555 1_555 1_555 no
N2 C1 N7 107.3(3) 1_555 1_555 1_555 no
N2 C2 C3 106.5(4) 1_555 1_555 1_555 no
N2 C2 C11 123.4(4) 1_555 1_555 1_555 no
C3 C2 C11 130.0(4) 1_555 1_555 1_555 no
C2 C3 C4 107.4(4) 1_555 1_555 1_555 no
N1 C4 C3 109.1(4) 1_555 1_555 1_555 no
N1 C4 C5 124.2(3) 1_555 1_555 1_555 no
C3 C4 C5 126.7(4) 1_555 1_555 1_555 no
C4 C5 C6 120.0(4) 1_555 1_555 1_555 no
C4 C5 C10 122.9(4) 1_555 1_555 1_555 no
C6 C5 C10 117.0(4) 1_555 1_555 1_555 no
C5 C6 C7 121.8(4) 1_555 1_555 1_555 no
C6 C7 C8 120.5(4) 1_555 1_555 1_555 no
O1 C8 C7 116.7(4) 1_555 1_555 1_555 no
O1 C8 C9 123.8(5) 1_555 1_555 1_555 no
C7 C8 C9 119.5(4) 1_555 1_555 1_555 no
C8 C9 C10 119.5(4) 1_555 1_555 1_555 no
C5 C10 C9 121.7(4) 1_555 1_555 1_555 no
N4 C13 N7 106.2(3) 1_555 1_555 1_555 no
N4 C14 C15 105.8(4) 1_555 1_555 1_555 no
N4 C14 C23 123.3(4) 1_555 1_555 1_555 no
C15 C14 C23 131.0(4) 1_555 1_555 1_555 no
C14 C15 C16 107.3(4) 1_555 1_555 1_555 no
N3 C16 C15 109.4(4) 1_555 1_555 1_555 no
N3 C16 C17 123.1(3) 1_555 1_555 1_555 no
C15 C16 C17 127.4(4) 1_555 1_555 1_555 no
C16 C17 C18 121.2(4) 1_555 1_555 1_555 no
C16 C17 C22 120.7(4) 1_555 1_555 1_555 no
C18 C17 C22 118.0(4) 1_555 1_555 1_555 no
C17 C18 C19 120.8(4) 1_555 1_555 1_555 no
C18 C19 C20 119.9(4) 1_555 1_555 1_555 no
O2 C20 C19 123.8(5) 1_555 1_555 1_555 no
O2 C20 C21 116.3(4) 1_555 1_555 1_555 no
C19 C20 C21 119.9(4) 1_555 1_555 1_555 no
C20 C21 C22 120.1(4) 1_555 1_555 1_555 no
C17 C22 C21 121.3(4) 1_555 1_555 1_555 no
N6 C25 N7 111.1(3) 1_555 1_555 1_555 no
N6 C26 C27 106.5(3) 1_555 1_555 1_555 no
N6 C26 C35 122.4(4) 1_555 1_555 1_555 no
C27 C26 C35 131.0(4) 1_555 1_555 1_555 no
C26 C27 C28 106.9(4) 1_555 1_555 1_555 no
N5 C28 C27 109.1(3) 1_555 1_555 1_555 no
N5 C28 C29 123.1(3) 1_555 1_555 1_555 no
C27 C28 C29 127.8(3) 1_555 1_555 1_555 no
C28 C29 C30 119.9(3) 1_555 1_555 1_555 no
C28 C29 C34 123.0(3) 1_555 1_555 1_555 no
C30 C29 C34 117.1(4) 1_555 1_555 1_555 no
C29 C30 C31 121.0(4) 1_555 1_555 1_555 no
C30 C31 C32 121.0(4) 1_555 1_555 1_555 no
O3 C32 C31 116.2(4) 1_555 1_555 1_555 no
O3 C32 C33 124.2(4) 1_555 1_555 1_555 no
C31 C32 C33 119.6(4) 1_555 1_555 1_555 no
C32 C33 C34 119.0(4) 1_555 1_555 1_555 no
C29 C34 C33 122.3(4) 1_555 1_555 1_555 no
F1 Sb F2 90.0 1_555 1_555 1_555 no

loop_
_geom_bond_atom_site_label_1
_geom_bond_atom_site_label_2
_geom_bond_distance
_geom_bond_site_symmetry_1
_geom_bond_site_symmetry_2
_geom_bond_publ_flag
Cu Cl 2.200(1) 1_555 1_555 no
Cu N1 2.063(3) 1_555 1_555 no
Cu N3 2.062(3) 1_555 1_555 no
Cu N5 2.034(3) 1_555 1_555 no
Cu N7 2.296(3) 1_555 1_555 no
O1 C8 1.361(5) 1_555 1_555 no
O1 C12 1.410(7) 1_555 1_555 no
O2 C20 1.369(5) 1_555 1_555 no
O2 C24 1.406(7) 1_555 1_555 no
O3 C32 1.363(5) 1_555 1_555 no
O3 C36 1.396(7) 1_555 1_555 no
N1 N2 1.368(4) 1_555 1_555 no
N1 C4 1.345(5) 1_555 1_555 no
N2 C1 1.465(5) 1_555 1_555 no
N2 C2 1.346(5) 1_555 1_555 no
N3 N4 1.356(4) 1_555 1_555 no
N3 C16 1.346(5) 1_555 1_555 no
N4 C13 1.453(5) 1_555 1_555 no
N4 C14 1.352(5) 1_555 1_555 no
N5 N6 1.353(4) 1_555 1_555 no
N5 C28 1.340(5) 1_555 1_555 no
N6 C25 1.465(5) 1_555 1_555 no
N6 C26 1.343(5) 1_555 1_555 no
N7 C1 1.453(5) 1_555 1_555 no
N7 C13 1.461(5) 1_555 1_555 no
N7 C25 1.454(5) 1_555 1_555 no
C2 C3 1.355(6) 1_555 1_555 no
C2 C11 1.487(6) 1_555 1_555 no
C3 C4 1.404(5) 1_555 1_555 no
C4 C5 1.462(6) 1_555 1_555 no
C5 C6 1.400(5) 1_555 1_555 no
C5 C10 1.393(6) 1_555 1_555 no
C6 C7 1.361(6) 1_555 1_555 no
C7 C8 1.377(7) 1_555 1_555 no
C8 C9 1.394(6) 1_555 1_555 no
C9 C10 1.380(6) 1_555 1_555 no
C14 C15 1.372(6) 1_555 1_555 no
C14 C23 1.483(6) 1_555 1_555 no
C15 C16 1.385(6) 1_555 1_555 no
C16 C17 1.457(6) 1_555 1_555 no
C17 C18 1.398(6) 1_555 1_555 no
C17 C22 1.388(6) 1_555 1_555 no
C18 C19 1.387(6) 1_555 1_555 no
C19 C20 1.382(6) 1_555 1_555 no
C20 C21 1.382(7) 1_555 1_555 no
C21 C22 1.377(6) 1_555 1_555 no
C26 C27 1.359(6) 1_555 1_555 no
C26 C35 1.483(6) 1_555 1_555 no
C27 C28 1.396(5) 1_555 1_555 no
C28 C29 1.463(5) 1_555 1_555 no
C29 C30 1.401(5) 1_555 1_555 no
C29 C34 1.384(5) 1_555 1_555 no
C30 C31 1.355(6) 1_555 1_555 no
C31 C32 1.384(6) 1_555 1_555 no
C32 C33 1.378(6) 1_555 1_555 no
C33 C34 1.381(6) 1_555 1_555 no
Sb F1 1.845(1) 1_555 1_555 no

loop_
_geom_torsion_atom_site_label_1
_geom_torsion_atom_site_label_2
_geom_torsion_atom_site_label_3
_geom_torsion_atom_site_label_4
_geom_torsion
_geom_torsion_site_symmetry_1
_geom_torsion_site_symmetry_2
_geom_torsion_site_symmetry_3
_geom_torsion_site_symmetry_4
_geom_torsion_publ_flag
Cl Cu N1 N2 109.1(2) 1_555 1_555 1_555 1_555 no
Cl Cu N1 C4 -90.9(4) 1_555 1_555 1_555 1_555 no
N3 Cu N1 N2 1.4(5) 1_555 1_555 1_555 1_555 no
N3 Cu N1 C4 161.4(4) 1_555 1_555 1_555 1_555 no
N5 Cu N1 N2 -83.1(2) 1_555 1_555 1_555 1_555 no
N5 Cu N1 C4 76.9(4) 1_555 1_555 1_555 1_555 no
N7 Cu N1 N2 -3.9(2) 1_555 1_555 1_555 1_555 no
N7 Cu N1 C4 156.1(4) 1_555 1_555 1_555 1_555 no
Cl Cu N3 N4 -108.5(2) 1_555 1_555 1_555 1_555 no
Cl Cu N3 C16 100.1(4) 1_555 1_555 1_555 1_555 no
N1 Cu N3 N4 -1.1(5) 1_555 1_555 1_555 1_555 no
N1 Cu N3 C16 -152.6(4) 1_555 1_555 1_555 1_555 no
N5 Cu N3 N4 83.2(2) 1_555 1_555 1_555 1_555 no
N5 Cu N3 C16 -68.3(4) 1_555 1_555 1_555 1_555 no
N7 Cu N3 N4 4.2(2) 1_555 1_555 1_555 1_555 no
N7 Cu N3 C16 -147.2(4) 1_555 1_555 1_555 1_555 no
Cl Cu N5 N6 164.3(3) 1_555 1_555 1_555 1_555 no
Cl Cu N5 C28 2.3(7) 1_555 1_555 1_555 1_555 no
N1 Cu N5 N6 70.8(2) 1_555 1_555 1_555 1_555 no
N1 Cu N5 C28 -91.2(4) 1_555 1_555 1_555 1_555 no
N3 Cu N5 N6 -88.0(2) 1_555 1_555 1_555 1_555 no
N3 Cu N5 C28 110.0(4) 1_555 1_555 1_555 1_555 no
N7 Cu N5 N6 -9.1(2) 1_555 1_555 1_555 1_555 no
N7 Cu N5 C28 -171.2(4) 1_555 1_555 1_555 1_555 no
Cl Cu N7 C1 -58.9(2) 1_555 1_555 1_555 1_555 no
Cl Cu N7 C13 59.7(2) 1_555 1_555 1_555 1_555 no
Cl Cu N7 C25 -179.5(2) 1_555 1_555 1_555 1_555 no
N1 Cu N7 C1 29.4(2) 1_555 1_555 1_555 1_555 no
N1 Cu N7 C13 148.0(2) 1_555 1_555 1_555 1_555 no
N1 Cu N7 C25 -91.2(2) 1_555 1_555 1_555 1_555 no
N3 Cu N7 C1 -148.6(2) 1_555 1_555 1_555 1_555 no
N3 Cu N7 C13 -30.0(2) 1_555 1_555 1_555 1_555 no
N3 Cu N7 C25 90.7(2) 1_555 1_555 1_555 1_555 no
N5 Cu N7 C1 119.6(2) 1_555 1_555 1_555 1_555 no
N5 Cu N7 C13 -121.8(2) 1_555 1_555 1_555 1_555 no
N5 Cu N7 C25 -1.0(2) 1_555 1_555 1_555 1_555 no
C12 O1 C8 C7 -158.1(5) 1_555 1_555 1_555 1_555 no
C12 O1 C8 C9 20.9(8) 1_555 1_555 1_555 1_555 no
C24 O2 C20 C19 -9.4(7) 1_555 1_555 1_555 1_555 no
C24 O2 C20 C21 170.2(5) 1_555 1_555 1_555 1_555 no
C36 O3 C32 C31 179.7(5) 1_555 1_555 1_555 1_555 no
C36 O3 C32 C33 -0.1(8) 1_555 1_555 1_555 1_555 no
Cu N1 N2 C1 -24.9(4) 1_555 1_555 1_555 1_555 no
Cu N1 N2 C2 167.8(3) 1_555 1_555 1_555 1_555 no
C4 N1 N2 C1 167.6(3) 1_555 1_555 1_555 1_555 no
C4 N1 N2 C2 0.4(4) 1_555 1_555 1_555 1_555 no
Cu N1 C4 C3 -160.9(3) 1_555 1_555 1_555 1_555 no
Cu N1 C4 C5 19.7(6) 1_555 1_555 1_555 1_555 no
N2 N1 C4 C3 -0.3(4) 1_555 1_555 1_555 1_555 no
N2 N1 C4 C5 -179.7(3) 1_555 1_555 1_555 1_555 no
N1 N2 C1 N7 54.2(4) 1_555 1_555 1_555 1_555 no
C2 N2 C1 N7 -141.1(4) 1_555 1_555 1_555 1_555 no
N1 N2 C2 C3 -0.2(4) 1_555 1_555 1_555 1_555 no
N1 N2 C2 C11 -176.8(4) 1_555 1_555 1_555 1_555 no
C1 N2 C2 C3 -165.7(4) 1_555 1_555 1_555 1_555 no
C1 N2 C2 C11 17.7(6) 1_555 1_555 1_555 1_555 no
Cu N3 N4 C13 25.5(4) 1_555 1_555 1_555 1_555 no
Cu N3 N4 C14 -161.3(3) 1_555 1_555 1_555 1_555 no
C16 N3 N4 C13 -173.6(3) 1_555 1_555 1_555 1_555 no
C16 N3 N4 C14 -0.4(4) 1_555 1_555 1_555 1_555 no
Cu N3 C16 C15 151.9(3) 1_555 1_555 1_555 1_555 no
Cu N3 C16 C17 -32.0(6) 1_555 1_555 1_555 1_555 no
N4 N3 C16 C15 -0.4(4) 1_555 1_555 1_555 1_555 no
N4 N3 C16 C17 175.7(3) 1_555 1_555 1_555 1_555 no
N3 N4 C13 N7 -54.8(4) 1_555 1_555 1_555 1_555 no
C14 N4 C13 N7 133.4(4) 1_555 1_555 1_555 1_555 no
N3 N4 C14 C15 1.0(5) 1_555 1_555 1_555 1_555 no
N3 N4 C14 C23 -178.1(4) 1_555 1_555 1_555 1_555 no
C13 N4 C14 C15 173.2(4) 1_555 1_555 1_555 1_555 no
C13 N4 C14 C23 -5.9(7) 1_555 1_555 1_555 1_555 no
Cu N5 N6 C25 19.8(4) 1_555 1_555 1_555 1_555 no
Cu N5 N6 C26 -168.3(3) 1_555 1_555 1_555 1_555 no
C28 N5 N6 C25 -172.6(3) 1_555 1_555 1_555 1_555 no
C28 N5 N6 C26 -0.8(4) 1_555 1_555 1_555 1_555 no
Cu N5 C28 C27 163.7(3) 1_555 1_555 1_555 1_555 no
Cu N5 C28 C29 -17.0(6) 1_555 1_555 1_555 1_555 no
N6 N5 C28 C27 0.7(4) 1_555 1_555 1_555 1_555 no
N6 N5 C28 C29 -180.0(3) 1_555 1_555 1_555 1_555 no
N5 N6 C25 N7 -20.2(5) 1_555 1_555 1_555 1_555 no
C26 N6 C25 N7 169.0(3) 1_555 1_555 1_555 1_555 no
N5 N6 C26 C27 0.5(5) 1_555 1_555 1_555 1_555 no
N5 N6 C26 C35 -177.4(4) 1_555 1_555 1_555 1_555 no
C25 N6 C26 C27 172.1(4) 1_555 1_555 1_555 1_555 no
C25 N6 C26 C35 -5.8(7) 1_555 1_555 1_555 1_555 no
Cu N7 C1 N2 -48.1(3) 1_555 1_555 1_555 1_555 no
C13 N7 C1 N2 -154.8(3) 1_555 1_555 1_555 1_555 no
C25 N7 C1 N2 68.7(4) 1_555 1_555 1_555 1_555 no
Cu N7 C13 N4 48.8(3) 1_555 1_555 1_555 1_555 no
C1 N7 C13 N4 155.3(3) 1_555 1_555 1_555 1_555 no
C25 N7 C13 N4 -68.2(4) 1_555 1_555 1_555 1_555 no
Cu N7 C25 N6 10.0(4) 1_555 1_555 1_555 1_555 no
C1 N7 C25 N6 -101.4(4) 1_555 1_555 1_555 1_555 no
C13 N7 C25 N6 121.7(4) 1_555 1_555 1_555 1_555 no
N2 C2 C3 C4 0.0(5) 1_555 1_555 1_555 1_555 no
C11 C2 C3 C4 176.2(4) 1_555 1_555 1_555 1_555 no
C2 C3 C4 N1 0.2(5) 1_555 1_555 1_555 1_555 no
C2 C3 C4 C5 179.6(4) 1_555 1_555 1_555 1_555 no
N1 C4 C5 C6 -175.7(4) 1_555 1_555 1_555 1_555 no
N1 C4 C5 C10 7.1(6) 1_555 1_555 1_555 1_555 no
C3 C4 C5 C6 5.0(6) 1_555 1_555 1_555 1_555 no
C3 C4 C5 C10 -172.2(4) 1_555 1_555 1_555 1_555 no
C4 C5 C6 C7 -176.0(4) 1_555 1_555 1_555 1_555 no
C10 C5 C6 C7 1.3(6) 1_555 1_555 1_555 1_555 no
C4 C5 C10 C9 176.6(4) 1_555 1_555 1_555 1_555 no
C6 C5 C10 C9 -0.6(7) 1_555 1_555 1_555 1_555 no
C5 C6 C7 C8 -1.1(7) 1_555 1_555 1_555 1_555 no
C6 C7 C8 O1 179.2(4) 1_555 1_555 1_555 1_555 no
C6 C7 C8 C9 0.1(7) 1_555 1_555 1_555 1_555 no
O1 C8 C9 C10 -178.4(4) 1_555 1_555 1_555 1_555 no
C7 C8 C9 C10 0.7(7) 1_555 1_555 1_555 1_555 no
C8 C9 C10 C5 -0.4(8) 1_555 1_555 1_555 1_555 no
N4 C14 C15 C16 -1.2(5) 1_555 1_555 1_555 1_555 no
C23 C14 C15 C16 177.8(5) 1_555 1_555 1_555 1_555 no
C14 C15 C16 N3 1.0(5) 1_555 1_555 1_555 1_555 no
C14 C15 C16 C17 -174.8(4) 1_555 1_555 1_555 1_555 no
N3 C16 C17 C18 -37.6(6) 1_555 1_555 1_555 1_555 no
N3 C16 C17 C22 145.5(4) 1_555 1_555 1_555 1_555 no
C15 C16 C17 C18 137.7(4) 1_555 1_555 1_555 1_555 no
C15 C16 C17 C22 -39.2(6) 1_555 1_555 1_555 1_555 no
C16 C17 C18 C19 -175.6(4) 1_555 1_555 1_555 1_555 no
C22 C17 C18 C19 1.3(6) 1_555 1_555 1_555 1_555 no
C16 C17 C22 C21 176.5(4) 1_555 1_555 1_555 1_555 no
C18 C17 C22 C21 -0.5(6) 1_555 1_555 1_555 1_555 no
C17 C18 C19 C20 -1.3(7) 1_555 1_555 1_555 1_555 no
C18 C19 C20 O2 179.9(4) 1_555 1_555 1_555 1_555 no
C18 C19 C20 C21 0.3(7) 1_555 1_555 1_555 1_555 no
O2 C20 C21 C22 -179.1(4) 1_555 1_555 1_555 1_555 no
C19 C20 C21 C22 0.5(7) 1_555 1_555 1_555 1_555 no
C20 C21 C22 C17 -0.4(7) 1_555 1_555 1_555 1_555 no
N6 C26 C27 C28 0.0(5) 1_555 1_555 1_555 1_555 no
C35 C26 C27 C28 177.6(5) 1_555 1_555 1_555 1_555 no
C26 C27 C28 N5 -0.4(5) 1_555 1_555 1_555 1_555 no
C26 C27 C28 C29 -179.7(4) 1_555 1_555 1_555 1_555 no
N5 C28 C29 C30 175.2(3) 1_555 1_555 1_555 1_555 no
N5 C28 C29 C34 -6.2(6) 1_555 1_555 1_555 1_555 no
C27 C28 C29 C30 -5.7(6) 1_555 1_555 1_555 1_555 no
C27 C28 C29 C34 172.9(4) 1_555 1_555 1_555 1_555 no
C28 C29 C30 C31 179.8(4) 1_555 1_555 1_555 1_555 no
C34 C29 C30 C31 1.1(6) 1_555 1_555 1_555 1_555 no
C28 C29 C34 C33 -179.9(4) 1_555 1_555 1_555 1_555 no
C30 C29 C34 C33 -1.2(6) 1_555 1_555 1_555 1_555 no
C29 C30 C31 C32 -0.7(7) 1_555 1_555 1_555 1_555 no
C30 C31 C32 O3 -179.4(4) 1_555 1_555 1_555 1_555 no
C30 C31 C32 C33 0.4(7) 1_555 1_555 1_555 1_555 no
O3 C32 C33 C34 179.2(4) 1_555 1_555 1_555 1_555 no
C31 C32 C33 C34 -0.5(7) 1_555 1_555 1_555 1_555 no
C32 C33 C34 C29 0.9(7) 1_555 1_555 1_555 1_555 no
